data_4126517
loop_
_publ_author_name
'Hennersdorf, Felix'
'Fr\"otschel, Julia'
'Weigand, Jan J.'

_publ_section_title
;
 Selective Derivatization of a Hexaphosphane from Functionalization of
 White Phosphorus.
;
_journal_name_full 'Journal of the American Chemical Society'
_journal_paper_doi 10.1021/jacs.7b07704
_journal_year 2017
_chemical_absolute_configuration ad
_chemical_formula_moiety 'C29 H41 Ga N2 P4, C7 H8'
_chemical_formula_sum 'C36 H49 Ga N2 P4'
_chemical_formula_weight 703.37
_space_group_crystal_system tetragonal
_space_group_IT_number 92
_space_group_name_Hall 'P 4abw 2nw'
_space_group_name_H-M_alt 'P 41 21 2'
_symmetry_space_group_name_Hall 'P 4abw 2nw'
_symmetry_space_group_name_H-M 'P 41 21 2'
_atom_sites_solution_hydrogens geom
_audit_creation_date 2017-04-19
_audit_creation_method
;
Olex2 1.2
(compiled 2015.09.30 svn.r3233 for OlexSys, GUI svn.r5103)
;
_cell_angle_alpha 90
_cell_angle_beta 90
_cell_angle_gamma 90
_cell_formula_units_Z 8
_cell_length_a 19.95431(13)
_cell_length_b 19.95431(13)
_cell_length_c 18.5098(2)
_cell_measurement_reflns_used 14476
_cell_measurement_temperature 100.00(10)
_cell_measurement_theta_max 76.3410
_cell_measurement_theta_min 3.2430
_cell_volume 7370.13(10)
_computing_cell_refinement 'CrysAlisPro 1.171.38.43 (Rigaku OD, 2015)'
_computing_data_collection 'CrysAlisPro 1.171.38.43 (Rigaku OD, 2015)'
_computing_data_reduction 'CrysAlisPro 1.171.38.43 (Rigaku OD, 2015)'
_computing_molecular_graphics 'Olex2 (Dolomanov et al., 2009)'
_computing_publication_material 'Olex2 (Dolomanov et al., 2009)'
_computing_structure_refinement 'ShelXL (Sheldrick, 2015)'
_computing_structure_solution 'ShelXT (Sheldrick, 2015)'
_diffrn_ambient_environment N~2~
_diffrn_ambient_temperature 100.00(10)
_diffrn_detector 'CCD plate'
_diffrn_detector_area_resol_mean 5.2850
_diffrn_detector_type AtlasS2
_diffrn_measured_fraction_theta_full 1.000
_diffrn_measured_fraction_theta_max 0.992
_diffrn_measurement_details
;
List of Runs (angles in degrees, time in seconds):

  # Type    Start    End  Width  t~exp~   \w     \q     \k     \f   Frames
--------------------------------------------------------------------------
  1  \w     11.00  38.00   0.50    1.00    --  -38.50   0.00-150.00   54
  2  \w     28.00  85.00   0.50    1.00    --   42.75-125.00 -30.00  114
  3  \w     36.00 135.00   0.50    4.00    --  111.00 -30.00  30.00  198
  4  \w     92.00 125.00   0.50    4.00    --  111.00  45.00  90.00   66
  5  \w    141.00 168.00   0.50    4.00    --  111.00  45.00  90.00   54
  6  \w    108.00 175.00   0.50    4.00    --  111.00  77.00 120.00  134
  7  \w    108.00 177.00   0.50    4.00    --  111.00 125.00 -60.00  138
  8  \w     71.00 107.00   0.50    4.00    --  111.00 -94.00 150.00   72
  9  \w   -124.00 -40.00   0.50    1.00    --  -38.50   0.00-150.00  168
;
_diffrn_measurement_device 'four-circle diffractometer'
_diffrn_measurement_device_type 'SuperNova, Dual, Cu at zero, AtlasS2'
_diffrn_measurement_method '\w scans'
_diffrn_orient_matrix_type 'CrysAlisPro convention (1999,Acta A55,543-557)'
_diffrn_orient_matrix_UB_11 0.0136035000
_diffrn_orient_matrix_UB_12 0.0273597000
_diffrn_orient_matrix_UB_13 -0.0765047000
_diffrn_orient_matrix_UB_21 0.0746506000
_diffrn_orient_matrix_UB_22 -0.0180004000
_diffrn_orient_matrix_UB_23 0.0080185000
_diffrn_orient_matrix_UB_31 -0.0137579000
_diffrn_orient_matrix_UB_32 -0.0699774000
_diffrn_orient_matrix_UB_33 -0.0318618000
_diffrn_radiation_monochromator mirror
_diffrn_radiation_probe x-ray
_diffrn_radiation_type CuK\a
_diffrn_radiation_wavelength 1.54184
_diffrn_reflns_av_R_equivalents 0.0276
_diffrn_reflns_av_unetI/netI 0.0297
_diffrn_reflns_Laue_measured_fraction_full 1.000
_diffrn_reflns_Laue_measured_fraction_max 0.992
_diffrn_reflns_limit_h_max 23
_diffrn_reflns_limit_h_min -24
_diffrn_reflns_limit_k_max 20
_diffrn_reflns_limit_k_min -25
_diffrn_reflns_limit_l_max 22
_diffrn_reflns_limit_l_min -23
_diffrn_reflns_number 22939
_diffrn_reflns_point_group_measured_fraction_full 1.000
_diffrn_reflns_point_group_measured_fraction_max 0.987
_diffrn_reflns_theta_full 67.684
_diffrn_reflns_theta_max 76.613
_diffrn_reflns_theta_min 3.132
_diffrn_source 'micro-focus sealed X-ray tube'
_diffrn_source_type 'SuperNova (Cu) X-ray Source'
_exptl_absorpt_coefficient_mu 2.857
_exptl_absorpt_correction_T_max 0.826
_exptl_absorpt_correction_T_min 0.584
_exptl_absorpt_correction_type gaussian
_exptl_absorpt_process_details
;
CrysAlisPro 1.171.38.43 (Rigaku Oxford Diffraction, 2015)
Numerical absorption correction based on gaussian integration over
            a multifaceted crystal model
Empirical absorption correction using spherical harmonics,
 implemented in SCALE3 ABSPACK scaling algorithm.
;
_exptl_crystal_colour yellow
_exptl_crystal_colour_primary yellow
_exptl_crystal_density_diffrn 1.268
_exptl_crystal_description block
_exptl_crystal_F_000 2960
_exptl_crystal_size_max 0.343
_exptl_crystal_size_mid 0.08
_exptl_crystal_size_min 0.079
_refine_diff_density_max 0.488
_refine_diff_density_min -0.337
_refine_diff_density_rms 0.045
_refine_ls_abs_structure_details
;
 Flack x determined using 3092 quotients [(I+)-(I-)]/[(I+)+(I-)]
 (Parsons, Flack and Wagner, Acta Cryst. B69 (2013) 249-259).
;
_refine_ls_abs_structure_Flack -0.008(8)
_refine_ls_extinction_method none
_refine_ls_goodness_of_fit_ref 1.025
_refine_ls_hydrogen_treatment constr
_refine_ls_matrix_type full
_refine_ls_number_parameters 491
_refine_ls_number_reflns 7665
_refine_ls_number_restraints 351
_refine_ls_restrained_S_all 1.026
_refine_ls_R_factor_all 0.0314
_refine_ls_R_factor_gt 0.0301
_refine_ls_shift/su_max 0.000
_refine_ls_shift/su_mean 0.000
_refine_ls_structure_factor_coef Fsqd
_refine_ls_weighting_details 'w=1/[\s^2^(Fo^2^)+(0.0444P)^2^+2.1453P] where P=(Fo^2^+2Fc^2^)/3'
_refine_ls_weighting_scheme calc
_refine_ls_wR_factor_gt 0.0789
_refine_ls_wR_factor_ref 0.0800
_reflns_Friedel_coverage 0.761
_reflns_Friedel_fraction_full 1.000
_reflns_Friedel_fraction_max 0.981
_reflns_number_gt 7382
_reflns_number_total 7665
_reflns_threshold_expression 'I > 2\s(I)'
_cod_data_source_file ja7b07704_si_002.cif
_cod_data_source_block 1
_cod_original_cell_volume 7370.15(12)
_cod_database_code 4126517
_chemical_oxdiff_formula 'C260 H328 Ga8 N16 P32 '
_shelx_space_group_comment
;
The symmetry employed for this shelxl refinement is uniquely defined
by the following loop, which should always be used as a source of
symmetry information in preference to the above space-group names.
They are only intended as comments.
;
_reflns_odcompleteness_completeness 99.97
_reflns_odcompleteness_iscentric 1
_reflns_odcompleteness_theta 66.97
_olex2_refinement_description
;
1. Fixed Uiso
 At 1.2 times of:
  All C(H) groups
 At 1.5 times of:
  All C(H,H,H) groups
2. Restrained distances
 C37A-C43A \\sim C37B-C43B \\sim C30-C36
 with sigma of 0.01
3. Uiso/Uaniso restraints and constraints
C43A \\sim C37A \\sim C42A \\sim C38A \\sim C41A \\sim C39A \\sim C40A \\sim
C40B \\sim C43B \\sim C37B \\sim C42B \\sim C38B \\sim C41B \\sim C39B: within
2A with sigma of 0.01 and sigma for terminal atoms of 0.02
C36 \\sim C30 \\sim C35 \\sim C31 \\sim C34 \\sim C32 \\sim C33: within 2A with
sigma of 0.01 and sigma for terminal atoms of 0.02
Uanis(C43A) \\sim Ueq, Uanis(C37A) \\sim Ueq, Uanis(C42A) \\sim Ueq,
Uanis(C38A) \\sim Ueq, Uanis(C41A) \\sim Ueq, Uanis(C39A) \\sim Ueq,
Uanis(C40A) \\sim Ueq, Uanis(C43B) \\sim Ueq, Uanis(C37B) \\sim Ueq,
Uanis(C42B) \\sim Ueq, Uanis(C38B) \\sim Ueq, Uanis(C41B) \\sim Ueq,
Uanis(C39B) \\sim Ueq, Uanis(C40B) \\sim Ueq: with sigma of 0.01 and sigma for
terminal atoms of 0.02
4. Others
 Fixed Sof: C43A(0.25) H43A(0.25) H43B(0.25) H43C(0.25) C37A(0.25) C38A(0.25)
 H38A(0.25) C39A(0.25) H39A(0.25) C40A(0.25) H40A(0.25) C41A(0.25) H41A(0.25)
 C42A(0.25) H42A(0.25) C43B(0.25) H43D(0.25) H43E(0.25) H43F(0.25) C37B(0.25)
 C42B(0.25) H42B(0.25) C41B(0.25) H41B(0.25) C40B(0.25) H40B(0.25) C39B(0.25)
 H39B(0.25) C38B(0.25) H38B(0.25) C36(0.5) H36A(0.5) H36B(0.5) H36C(0.5)
 C30(0.5) C31(0.5) H31(0.5) C32(0.5) H32(0.5) C33(0.5) H33(0.5) C34(0.5)
 H34(0.5) C35(0.5) H35(0.5)
5.a Ternary CH refined with riding coordinates:
 C12(H12), C24(H24), C15(H15), C27(H27)
5.b Aromatic/amide H refined with riding coordinates:
 C8(H8), C9(H9), C10(H10), C2(H2), C20(H20), C21(H21), C22(H22), C38A(H38A),
 C39A(H39A), C40A(H40A), C41A(H41A), C42A(H42A), C42B(H42B), C41B(H41B),
 C40B(H40B), C39B(H39B), C38B(H38B), C31(H31), C32(H32), C33(H33), C34(H34),
 C35(H35)
5.c Fitted hexagon refined as free rotating group:
 C37A(C38A,C39A,C40A,C41A,C42A), C37B(C42B,C41B,C40B,C39B,C38B), C30(C31,C32,
 C33,C34,C35)
5.d Idealised Me refined as rotating group:
 C5(H5A,H5B,H5C), C4(H4A,H4B,H4C), C14(H14A,H14B,H14C), C16(H16A,H16B,H16C),
 C13(H13A,H13B,H13C), C17(H17A,H17B,H17C), C26(H26A,H26B,H26C), C25(H25A,H25B,
 H25C), C29(H29A,H29B,H29C), C28(H28A,H28B,H28C), C43A(H43A,H43B,H43C),
 C43B(H43D,H43E,H43F), C36(H36A,H36B,H36C)
;
_shelx_shelxl_version_number 2014/7
_olex2_submission_special_instructions 'No special instructions were received'
_oxdiff_exptl_absorpt_empirical_details
;
Empirical correction (ABSPACK) includes:
- Absorption correction using spherical harmonics
- Frame scaling
;
_oxdiff_exptl_absorpt_empirical_full_max 1.294
_oxdiff_exptl_absorpt_empirical_full_min 0.678

loop_
_space_group_symop_operation_xyz
'x, y, z'
'-x, -y, z+1/2'
'-y+1/2, x+1/2, z+1/4'
'y+1/2, -x+1/2, z+3/4'
'-x+1/2, y+1/2, -z+1/4'
'x+1/2, -y+1/2, -z+3/4'
'y, x, -z'
'-y, -x, -z+1/2'

loop_
_atom_site_label
_atom_site_type_symbol
_atom_site_fract_x
_atom_site_fract_y
_atom_site_fract_z
_atom_site_U_iso_or_equiv
_atom_site_adp_type
_atom_site_occupancy
_atom_site_site_symmetry_order
_atom_site_calc_flag
_atom_site_refinement_flags_posn
_atom_site_refinement_flags_adp
_atom_site_refinement_flags_occupancy
_atom_site_disorder_assembly
_atom_site_disorder_group
Ga1 Ga 0.50429(2) 0.18758(2) 0.36653(2) 0.02669(9) Uani 1 1 d . . . . .
P1 P 0.41760(4) 0.20837(4) 0.45009(4) 0.03295(17) Uani 1 1 d . . . . .
P4 P 0.45828(4) 0.07992(4) 0.35906(4) 0.03379(17) Uani 1 1 d . . . . .
P3 P 0.36224(4) 0.13349(5) 0.38287(5) 0.03764(18) Uani 1 1 d . . . . .
P2 P 0.42219(5) 0.09836(4) 0.47178(4) 0.03794(18) Uani 1 1 d . . . . .
N2 N 0.50431(12) 0.24407(13) 0.28010(12) 0.0277(5) Uani 1 1 d . . . . .
N1 N 0.59884(12) 0.19893(13) 0.39116(12) 0.0278(5) Uani 1 1 d . . . . .
C5 C 0.55836(15) 0.30248(16) 0.17833(16) 0.0308(6) Uani 1 1 d . . . . .
H5A H 0.5642 0.2722 0.1385 0.046 Uiso 1 1 calc GR . . . .
H5B H 0.5936 0.3352 0.1779 0.046 Uiso 1 1 calc GR . . . .
H5C H 0.5158 0.3246 0.1740 0.046 Uiso 1 1 calc GR . . . .
C7 C 0.62271(15) 0.23920(18) 0.51304(15) 0.0327(6) Uani 1 1 d . . . . .
C8 C 0.63589(16) 0.2251(2) 0.58599(16) 0.0375(7) Uani 1 1 d . . . . .
H8 H 0.6388 0.2600 0.6190 0.045 Uiso 1 1 calc R . . . .
C6 C 0.61800(14) 0.18526(17) 0.46518(15) 0.0300(6) Uani 1 1 d . . . . .
C3 C 0.56068(14) 0.26369(14) 0.24852(15) 0.0262(5) Uani 1 1 d . . . . .
C9 C 0.64457(16) 0.1600(2) 0.60928(17) 0.0392(7) Uani 1 1 d . . . . .
H9 H 0.6533 0.1514 0.6578 0.047 Uiso 1 1 calc R . . . .
C19 C 0.40988(15) 0.32214(17) 0.28738(16) 0.0319(6) Uani 1 1 d . . . . .
C12 C 0.61294(16) 0.31194(18) 0.49097(16) 0.0364(7) Uani 1 1 d . . . . .
H12 H 0.6061 0.3130 0.4385 0.044 Uiso 1 1 calc R . . . .
C1 C 0.64291(14) 0.22340(15) 0.34360(15) 0.0273(6) Uani 1 1 d . . . . .
C18 C 0.43925(14) 0.26549(17) 0.25482(16) 0.0312(6) Uani 1 1 d . . . . .
C4 C 0.71605(14) 0.22555(17) 0.36233(16) 0.0327(6) Uani 1 1 d . . . . .
H4A H 0.7294 0.2712 0.3704 0.049 Uiso 1 1 calc GR . . . .
H4B H 0.7417 0.2071 0.3232 0.049 Uiso 1 1 calc GR . . . .
H4C H 0.7238 0.1998 0.4053 0.049 Uiso 1 1 calc GR . . . .
C24 C 0.44677(16) 0.36331(16) 0.34429(18) 0.0345(6) Uani 1 1 d . . . . .
H24 H 0.4770 0.3328 0.3699 0.041 Uiso 1 1 calc R . . . .
C15 C 0.62489(16) 0.05984(17) 0.43528(16) 0.0344(6) Uani 1 1 d . . . . .
H15 H 0.5984 0.0737 0.3933 0.041 Uiso 1 1 calc R . . . .
C10 C 0.64040(16) 0.1076(2) 0.56085(17) 0.0380(7) Uani 1 1 d . . . . .
H10 H 0.6467 0.0640 0.5773 0.046 Uiso 1 1 calc R . . . .
C2 C 0.62460(14) 0.24974(15) 0.27613(15) 0.0267(5) Uani 1 1 d . . . . .
H2 H 0.6601 0.2593 0.2452 0.032 Uiso 1 1 calc R . . . .
C20 C 0.34625(17) 0.34152(18) 0.26532(18) 0.0390(7) Uani 1 1 d . . . . .
H20 H 0.3265 0.3794 0.2855 0.047 Uiso 1 1 calc R . . . .
C11 C 0.62696(15) 0.11841(17) 0.48756(16) 0.0324(6) Uani 1 1 d . . . . .
C23 C 0.40503(16) 0.2276(2) 0.20225(18) 0.0407(8) Uani 1 1 d . . . . .
C14 C 0.55037(18) 0.3417(2) 0.5266(2) 0.0465(8) Uani 1 1 d . . . . .
H14A H 0.5118 0.3157 0.5133 0.070 Uiso 1 1 calc GR . . . .
H14B H 0.5445 0.3871 0.5107 0.070 Uiso 1 1 calc GR . . . .
H14C H 0.5556 0.3410 0.5781 0.070 Uiso 1 1 calc GR . . . .
C16 C 0.69517(18) 0.04228(19) 0.4086(2) 0.0428(8) Uani 1 1 d . . . . .
H16A H 0.7147 0.0807 0.3854 0.064 Uiso 1 1 calc GR . . . .
H16B H 0.6925 0.0060 0.3747 0.064 Uiso 1 1 calc GR . . . .
H16C H 0.7225 0.0292 0.4488 0.064 Uiso 1 1 calc GR . . . .
C13 C 0.67456(19) 0.3549(2) 0.50814(18) 0.0447(8) Uani 1 1 d . . . . .
H13A H 0.6812 0.3564 0.5595 0.067 Uiso 1 1 calc GR . . . .
H13B H 0.6677 0.3995 0.4902 0.067 Uiso 1 1 calc GR . . . .
H13C H 0.7134 0.3357 0.4855 0.067 Uiso 1 1 calc GR . . . .
C21 C 0.31163(17) 0.3049(2) 0.2133(2) 0.0472(8) Uani 1 1 d . . . . .
H21 H 0.2691 0.3183 0.1988 0.057 Uiso 1 1 calc R . . . .
C27 C 0.43474(19) 0.1674(2) 0.1645(2) 0.0524(10) Uani 1 1 d . . . . .
H27 H 0.4784 0.1580 0.1866 0.063 Uiso 1 1 calc R . . . .
C17 C 0.59136(18) -0.00223(19) 0.4674(2) 0.0437(7) Uani 1 1 d . . . . .
H17A H 0.6218 -0.0239 0.5001 0.066 Uiso 1 1 calc GR . . . .
H17B H 0.5796 -0.0326 0.4292 0.066 Uiso 1 1 calc GR . . . .
H17C H 0.5516 0.0108 0.4930 0.066 Uiso 1 1 calc GR . . . .
C22 C 0.34039(17) 0.2488(2) 0.1835(2) 0.0485(9) Uani 1 1 d . . . . .
H22 H 0.3162 0.2242 0.1497 0.058 Uiso 1 1 calc R . . . .
C26 C 0.4003(2) 0.3942(2) 0.4005(2) 0.0505(9) Uani 1 1 d . . . . .
H26A H 0.3739 0.4287 0.3784 0.076 Uiso 1 1 calc GR . . . .
H26B H 0.4265 0.4130 0.4390 0.076 Uiso 1 1 calc GR . . . .
H26C H 0.3712 0.3601 0.4196 0.076 Uiso 1 1 calc GR . . . .
C25 C 0.4897(2) 0.4174(2) 0.3101(2) 0.0589(11) Uani 1 1 d . . . . .
H25A H 0.5217 0.3971 0.2782 0.088 Uiso 1 1 calc GR . . . .
H25B H 0.5128 0.4417 0.3472 0.088 Uiso 1 1 calc GR . . . .
H25C H 0.4617 0.4475 0.2833 0.088 Uiso 1 1 calc GR . . . .
C29 C 0.3912(2) 0.1044(2) 0.1721(2) 0.0594(11) Uani 1 1 d . . . . .
H29A H 0.3836 0.0953 0.2223 0.089 Uiso 1 1 calc GR . . . .
H29B H 0.4137 0.0670 0.1503 0.089 Uiso 1 1 calc GR . . . .
H29C H 0.3490 0.1116 0.1484 0.089 Uiso 1 1 calc GR . . . .
C28 C 0.4460(2) 0.1817(3) 0.0839(2) 0.0653(13) Uani 1 1 d . . . . .
H28A H 0.4042 0.1937 0.0617 0.098 Uiso 1 1 calc GR . . . .
H28B H 0.4636 0.1423 0.0609 0.098 Uiso 1 1 calc GR . . . .
H28C H 0.4773 0.2179 0.0786 0.098 Uiso 1 1 calc GR . . . .
C43A C 0.7658(10) 0.2495(11) 0.748(3) 0.084(6) Uani 0.25 1 d D U P A -2
H43A H 0.7480 0.2088 0.7282 0.126 Uiso 0.25 1 calc GR . P A -2
H43B H 0.7818 0.2411 0.7962 0.126 Uiso 0.25 1 calc GR . P A -2
H43C H 0.8022 0.2650 0.7186 0.126 Uiso 0.25 1 calc GR . P A -2
C37A C 0.7087(8) 0.3049(8) 0.7504(14) 0.060(3) Uani 0.25 1 d D U P A -2
C38A C 0.7269(6) 0.3676(10) 0.7243(13) 0.057(3) Uani 0.25 1 d G U P A -2
H38A H 0.7714 0.3765 0.7128 0.068 Uiso 0.25 1 calc R . P A -2
C39A C 0.6785(8) 0.4170(7) 0.7152(9) 0.072(4) Uani 0.25 1 d G U P A -2
H39A H 0.6907 0.4590 0.6977 0.087 Uiso 0.25 1 calc R . P A -2
C40A C 0.6120(7) 0.4037(7) 0.7323(9) 0.067(4) Uani 0.25 1 d G U P A -2
H40A H 0.5797 0.4368 0.7262 0.080 Uiso 0.25 1 calc R . P A -2
C41A C 0.5939(6) 0.3410(8) 0.7585(9) 0.067(4) Uani 0.25 1 d G U P A -2
H41A H 0.5494 0.3321 0.7700 0.080 Uiso 0.25 1 calc R . P A -2
C42A C 0.6422(9) 0.2916(7) 0.7676(11) 0.062(4) Uani 0.25 1 d G U P A -2
H42A H 0.6301 0.2496 0.7851 0.074 Uiso 0.25 1 calc R . P A -2
C43B C 0.5445(11) 0.2900(13) 0.8131(12) 0.088(6) Uani 0.25 1 d D U P B -1
H43D H 0.5458 0.2991 0.8640 0.131 Uiso 0.25 1 calc GR . P B -1
H43E H 0.5453 0.2424 0.8054 0.131 Uiso 0.25 1 calc GR . P B -1
H43F H 0.5041 0.3083 0.7929 0.131 Uiso 0.25 1 calc GR . P B -1
C37B C 0.6076(7) 0.3233(7) 0.7751(13) 0.058(4) Uani 0.25 1 d D U P B -1
C42B C 0.6308(8) 0.3843(6) 0.7487(15) 0.067(3) Uani 0.25 1 d G U P B -1
H42B H 0.6024 0.4212 0.7473 0.081 Uiso 0.25 1 calc R . P B -1
C41B C 0.6965(8) 0.3901(7) 0.7244(11) 0.060(3) Uani 0.25 1 d G U P B -1
H41B H 0.7120 0.4308 0.7067 0.072 Uiso 0.25 1 calc R . P B -1
C40B C 0.7389(7) 0.3349(10) 0.7265(12) 0.055(3) Uani 0.25 1 d G U P B -1
H40B H 0.7829 0.3388 0.7102 0.066 Uiso 0.25 1 calc R . P B -1
C39B C 0.7158(9) 0.2739(8) 0.7529(18) 0.055(3) Uani 0.25 1 d G U P B -1
H39B H 0.7442 0.2370 0.7543 0.066 Uiso 0.25 1 calc R . P B -1
C38B C 0.6501(9) 0.2682(7) 0.7772(15) 0.055(4) Uani 0.25 1 d G U P B -1
H38B H 0.6346 0.2274 0.7949 0.065 Uiso 0.25 1 calc R . P B -1
C36 C 0.7034(6) 0.5458(6) 0.5868(6) 0.081(3) Uani 0.5 1 d D U P C -1
H36A H 0.6910 0.5539 0.6361 0.121 Uiso 0.5 1 calc GR . P C -1
H36B H 0.7419 0.5725 0.5748 0.121 Uiso 0.5 1 calc GR . P C -1
H36C H 0.7140 0.4992 0.5806 0.121 Uiso 0.5 1 calc GR . P C -1
C30 C 0.6440(4) 0.5650(5) 0.5362(5) 0.101(3) Uani 0.5 1 d D U P C -1
C31 C 0.6475(3) 0.5819(5) 0.4634(5) 0.110(4) Uani 0.5 1 d G U P C -1
H31 H 0.6889 0.5856 0.4408 0.132 Uiso 0.5 1 calc R . P C -1
C32 C 0.5890(4) 0.5932(6) 0.4245(5) 0.108(4) Uani 0.5 1 d G U P C -1
H32 H 0.5914 0.6045 0.3758 0.130 Uiso 0.5 1 calc R . P C -1
C33 C 0.5271(3) 0.5877(6) 0.4583(6) 0.107(4) Uani 0.5 1 d G U P C -1
H33 H 0.4880 0.5953 0.4322 0.129 Uiso 0.5 1 calc R . P C -1
C34 C 0.5236(3) 0.5708(6) 0.5311(5) 0.111(4) Uani 0.5 1 d G U P C -1
H34 H 0.4821 0.5672 0.5537 0.133 Uiso 0.5 1 calc R . P C -1
C35 C 0.5820(5) 0.5595(5) 0.5700(4) 0.110(4) Uani 0.5 1 d G U P C -1
H35 H 0.5797 0.5482 0.6187 0.132 Uiso 0.5 1 calc R . P C -1

loop_
_atom_site_aniso_label
_atom_site_aniso_U_11
_atom_site_aniso_U_22
_atom_site_aniso_U_33
_atom_site_aniso_U_23
_atom_site_aniso_U_13
_atom_site_aniso_U_12
Ga1 0.02291(16) 0.03593(19) 0.02125(15) -0.00171(13) 0.00223(13) -0.00256(12)
P1 0.0311(4) 0.0387(4) 0.0290(3) -0.0043(3) 0.0095(3) -0.0038(3)
P4 0.0326(4) 0.0368(4) 0.0320(4) -0.0056(3) 0.0056(3) -0.0038(3)
P3 0.0265(3) 0.0464(4) 0.0400(4) -0.0067(4) 0.0044(3) -0.0060(3)
P2 0.0419(4) 0.0409(4) 0.0310(4) 0.0014(3) 0.0111(3) -0.0051(3)
N2 0.0209(11) 0.0386(13) 0.0238(10) -0.0017(9) 0.0002(9) -0.0015(10)
N1 0.0262(11) 0.0384(13) 0.0188(10) -0.0024(10) 0.0007(9) -0.0011(9)
C5 0.0295(13) 0.0356(15) 0.0273(13) 0.0009(12) 0.0014(11) 0.0021(12)
C7 0.0251(13) 0.0497(18) 0.0235(13) -0.0040(13) 0.0003(11) -0.0032(12)
C8 0.0319(15) 0.058(2) 0.0222(13) -0.0051(14) -0.0014(12) -0.0025(14)
C6 0.0230(12) 0.0446(16) 0.0224(13) 0.0018(12) 0.0000(10) -0.0007(12)
C3 0.0263(13) 0.0302(13) 0.0222(12) -0.0030(10) 0.0021(10) 0.0000(11)
C9 0.0322(15) 0.064(2) 0.0216(13) 0.0027(14) -0.0025(12) -0.0013(14)
C19 0.0299(14) 0.0398(16) 0.0259(13) 0.0064(12) 0.0066(11) 0.0006(12)
C12 0.0357(16) 0.0476(18) 0.0260(13) -0.0063(13) -0.0037(12) -0.0011(14)
C1 0.0252(13) 0.0323(14) 0.0244(13) -0.0041(11) 0.0014(10) -0.0011(11)
C18 0.0226(13) 0.0459(17) 0.0251(13) 0.0011(12) 0.0017(11) 0.0034(12)
C4 0.0266(13) 0.0446(16) 0.0269(13) 0.0011(13) 0.0002(11) -0.0013(12)
C24 0.0342(14) 0.0339(15) 0.0353(15) 0.0002(13) 0.0043(13) 0.0037(12)
C15 0.0337(15) 0.0409(16) 0.0287(13) 0.0020(13) -0.0004(12) 0.0025(12)
C10 0.0305(15) 0.0545(19) 0.0289(15) 0.0066(14) -0.0004(12) 0.0000(14)
C2 0.0225(12) 0.0357(14) 0.0218(11) -0.0017(11) 0.0035(10) -0.0022(10)
C20 0.0325(15) 0.0476(18) 0.0369(15) 0.0090(14) 0.0101(13) 0.0088(13)
C11 0.0258(13) 0.0444(17) 0.0270(14) 0.0022(13) 0.0010(11) -0.0003(12)
C23 0.0257(14) 0.064(2) 0.0320(15) -0.0077(15) -0.0026(12) 0.0031(14)
C14 0.0376(17) 0.058(2) 0.0441(18) -0.0132(17) -0.0017(15) 0.0031(16)
C16 0.0386(17) 0.0472(19) 0.0426(18) -0.0011(15) 0.0047(14) 0.0030(14)
C13 0.0442(19) 0.055(2) 0.0346(15) -0.0065(15) -0.0003(14) -0.0118(16)
C21 0.0279(15) 0.073(2) 0.0410(17) 0.0056(18) -0.0021(14) 0.0087(16)
C27 0.0358(17) 0.077(3) 0.0448(19) -0.0277(19) -0.0131(15) 0.0090(17)
C17 0.0433(18) 0.0452(18) 0.0425(17) 0.0047(16) 0.0051(15) 0.0002(15)
C22 0.0274(15) 0.078(3) 0.0401(18) -0.0103(19) -0.0067(14) 0.0030(16)
C26 0.051(2) 0.062(2) 0.0387(18) -0.0115(17) 0.0098(16) 0.0041(17)
C25 0.074(3) 0.047(2) 0.057(2) -0.0103(18) 0.026(2) -0.018(2)
C29 0.063(3) 0.071(3) 0.044(2) -0.018(2) -0.0192(19) 0.007(2)
C28 0.040(2) 0.108(4) 0.048(2) -0.031(3) -0.0031(17) 0.001(2)
C43A 0.080(10) 0.121(13) 0.050(8) -0.013(13) 0.004(10) -0.061(11)
C37A 0.075(6) 0.069(6) 0.036(4) -0.019(5) -0.008(5) -0.012(6)
C38A 0.061(6) 0.073(6) 0.035(5) -0.014(5) 0.002(5) -0.005(6)
C39A 0.075(7) 0.082(7) 0.060(6) -0.003(6) -0.002(6) -0.007(6)
C40A 0.070(6) 0.076(6) 0.054(6) 0.000(5) 0.001(5) 0.001(6)
C41A 0.079(6) 0.074(6) 0.047(6) -0.001(6) 0.008(5) -0.011(6)
C42A 0.078(6) 0.068(6) 0.039(5) -0.010(5) -0.004(5) -0.007(6)
C43B 0.090(12) 0.092(12) 0.081(11) -0.013(10) -0.023(10) -0.015(10)
C37B 0.063(6) 0.064(6) 0.047(6) -0.007(6) -0.005(5) 0.005(6)
C42B 0.075(6) 0.072(6) 0.055(5) -0.003(6) -0.003(5) -0.006(6)
C41B 0.072(6) 0.063(6) 0.045(5) -0.008(5) -0.003(6) 0.000(6)
C40B 0.072(6) 0.065(7) 0.029(5) -0.012(6) -0.002(5) -0.012(6)
C39B 0.068(6) 0.065(6) 0.033(4) -0.016(6) -0.009(5) -0.002(6)
C38B 0.069(7) 0.062(6) 0.033(5) -0.006(6) -0.006(6) -0.003(6)
C36 0.085(7) 0.082(7) 0.076(7) -0.021(6) -0.017(6) -0.011(6)
C30 0.080(6) 0.112(8) 0.109(7) -0.043(7) 0.018(6) -0.008(6)
C31 0.075(6) 0.148(9) 0.106(8) -0.019(8) 0.015(6) 0.011(7)
C32 0.076(7) 0.145(10) 0.104(8) -0.018(8) 0.025(6) -0.004(7)
C33 0.068(6) 0.133(9) 0.121(8) -0.021(8) 0.040(6) 0.001(6)
C34 0.073(6) 0.155(9) 0.106(8) -0.003(8) 0.008(6) -0.017(7)
C35 0.082(7) 0.136(10) 0.112(8) -0.022(8) 0.029(7) -0.034(7)

loop_
_atom_type_symbol
_atom_type_description
_atom_type_scat_dispersion_real
_atom_type_scat_dispersion_imag
_atom_type_scat_source
C C 0.0181 0.0091 'International Tables Vol C Tables 4.2.6.8 and 6.1.1.4'
H H 0.0000 0.0000 'International Tables Vol C Tables 4.2.6.8 and 6.1.1.4'
Ga Ga -1.2846 0.7763 'International Tables Vol C Tables 4.2.6.8 and 6.1.1.4'
N N 0.0311 0.0180 'International Tables Vol C Tables 4.2.6.8 and 6.1.1.4'
P P 0.2955 0.4335 'International Tables Vol C Tables 4.2.6.8 and 6.1.1.4'

loop_
_exptl_crystal_face_index_h
_exptl_crystal_face_index_k
_exptl_crystal_face_index_l
_exptl_crystal_face_perp_dist
1 -1 0 0.0399
-1 1 0 0.0399
0 1 1 0.1021
0 1 -1 0.1000
-1 -1 0 0.0396
1 1 0 0.0396
-1 0 1 0.1129
-1 0 -1 0.1106

loop_
_geom_angle_atom_site_label_1
_geom_angle_atom_site_label_2
_geom_angle_atom_site_label_3
_geom_angle
P4 Ga1 P1 84.98(3)
N2 Ga1 P1 115.79(7)
N2 Ga1 P4 118.72(7)
N1 Ga1 P1 122.35(7)
N1 Ga1 P4 119.93(8)
N1 Ga1 N2 97.11(10)
P3 P1 Ga1 83.10(3)
P2 P1 Ga1 85.12(3)
P2 P1 P3 57.56(4)
P3 P4 Ga1 83.45(4)
P2 P4 Ga1 85.43(3)
P2 P4 P3 57.47(4)
P1 P3 P4 90.33(4)
P2 P3 P1 61.16(4)
P2 P3 P4 61.25(4)
P1 P2 P4 90.41(4)
P3 P2 P1 61.28(4)
P3 P2 P4 61.28(4)
C3 N2 Ga1 122.0(2)
C3 N2 C18 122.1(2)
C18 N2 Ga1 115.79(18)
C6 N1 Ga1 116.98(18)
C1 N1 Ga1 121.59(19)
C1 N1 C6 121.2(2)
H5A C5 H5B 109.5
H5A C5 H5C 109.5
H5B C5 H5C 109.5
C3 C5 H5A 109.5
C3 C5 H5B 109.5
C3 C5 H5C 109.5
C8 C7 C12 118.3(3)
C6 C7 C8 117.9(3)
C6 C7 C12 123.8(3)
C7 C8 H8 119.6
C9 C8 C7 120.9(3)
C9 C8 H8 119.6
C7 C6 N1 118.2(3)
C7 C6 C11 122.3(3)
C11 C6 N1 119.3(3)
N2 C3 C5 120.2(3)
N2 C3 C2 123.5(3)
C2 C3 C5 116.3(2)
C8 C9 H9 119.9
C8 C9 C10 120.2(3)
C10 C9 H9 119.9
C18 C19 C24 121.8(3)
C20 C19 C18 118.6(3)
C20 C19 C24 119.6(3)
C7 C12 H12 107.7
C7 C12 C14 111.0(3)
C7 C12 C13 112.1(3)
C14 C12 H12 107.7
C14 C12 C13 110.4(3)
C13 C12 H12 107.7
N1 C1 C4 119.9(3)
N1 C1 C2 123.5(3)
C2 C1 C4 116.6(3)
C19 C18 N2 118.2(3)
C19 C18 C23 121.6(3)
C23 C18 N2 120.0(3)
C1 C4 H4A 109.5
C1 C4 H4B 109.5
C1 C4 H4C 109.5
H4A C4 H4B 109.5
H4A C4 H4C 109.5
H4B C4 H4C 109.5
C19 C24 H24 107.2
C26 C24 C19 113.3(3)
C26 C24 H24 107.2
C25 C24 C19 111.6(3)
C25 C24 H24 107.2
C25 C24 C26 110.0(3)
C11 C15 H15 107.6
C11 C15 C16 111.0(3)
C11 C15 C17 112.8(3)
C16 C15 H15 107.6
C16 C15 C17 110.0(3)
C17 C15 H15 107.6
C9 C10 H10 119.2
C9 C10 C11 121.6(3)
C11 C10 H10 119.2
C3 C2 C1 129.5(3)
C3 C2 H2 115.3
C1 C2 H2 115.3
C19 C20 H20 119.6
C19 C20 C21 120.7(3)
C21 C20 H20 119.6
C6 C11 C15 122.6(3)
C10 C11 C6 117.1(3)
C10 C11 C15 120.3(3)
C18 C23 C27 123.8(3)
C22 C23 C18 117.1(3)
C22 C23 C27 119.2(3)
C12 C14 H14A 109.5
C12 C14 H14B 109.5
C12 C14 H14C 109.5
H14A C14 H14B 109.5
H14A C14 H14C 109.5
H14B C14 H14C 109.5
C15 C16 H16A 109.5
C15 C16 H16B 109.5
C15 C16 H16C 109.5
H16A C16 H16B 109.5
H16A C16 H16C 109.5
H16B C16 H16C 109.5
C12 C13 H13A 109.5
C12 C13 H13B 109.5
C12 C13 H13C 109.5
H13A C13 H13B 109.5
H13A C13 H13C 109.5
H13B C13 H13C 109.5
C20 C21 H21 120.0
C22 C21 C20 119.9(3)
C22 C21 H21 120.0
C23 C27 H27 108.0
C23 C27 C29 112.8(3)
C23 C27 C28 111.1(4)
C29 C27 H27 108.0
C29 C27 C28 108.8(3)
C28 C27 H27 108.0
C15 C17 H17A 109.5
C15 C17 H17B 109.5
C15 C17 H17C 109.5
H17A C17 H17B 109.5
H17A C17 H17C 109.5
H17B C17 H17C 109.5
C23 C22 H22 119.0
C21 C22 C23 122.1(3)
C21 C22 H22 119.0
C24 C26 H26A 109.5
C24 C26 H26B 109.5
C24 C26 H26C 109.5
H26A C26 H26B 109.5
H26A C26 H26C 109.5
H26B C26 H26C 109.5
C24 C25 H25A 109.5
C24 C25 H25B 109.5
C24 C25 H25C 109.5
H25A C25 H25B 109.5
H25A C25 H25C 109.5
H25B C25 H25C 109.5
C27 C29 H29A 109.5
C27 C29 H29B 109.5
C27 C29 H29C 109.5
H29A C29 H29B 109.5
H29A C29 H29C 109.5
H29B C29 H29C 109.5
C27 C28 H28A 109.5
C27 C28 H28B 109.5
C27 C28 H28C 109.5
H28A C28 H28B 109.5
H28A C28 H28C 109.5
H28B C28 H28C 109.5
H43A C43A H43B 109.5
H43A C43A H43C 109.5
H43B C43A H43C 109.5
C37A C43A H43A 109.5
C37A C43A H43B 109.5
C37A C43A H43C 109.5
C38A C37A C43A 115.5(16)
C38A C37A C42A 120.0
C42A C37A C43A 123.9(15)
C37A C38A H38A 120.0
C39A C38A C37A 120.0
C39A C38A H38A 120.0
C38A C39A H39A 120.0
C38A C39A C40A 120.0
C40A C39A H39A 120.0
C39A C40A H40A 120.0
C39A C40A C41A 120.0
C41A C40A H40A 120.0
C40A C41A H41A 120.0
C42A C41A C40A 120.0
C42A C41A H41A 120.0
C37A C42A H42A 120.0
C41A C42A C37A 120.0
C41A C42A H42A 120.0
H43D C43B H43E 109.5
H43D C43B H43F 109.5
H43E C43B H43F 109.5
C37B C43B H43D 109.5
C37B C43B H43E 109.5
C37B C43B H43F 109.5
C42B C37B C43B 141.8(14)
C42B C37B C38B 120.0
C38B C37B C43B 98.0(14)
C37B C42B H42B 120.0
C37B C42B C41B 120.0
C41B C42B H42B 120.0
C42B C41B H41B 120.0
C40B C41B C42B 120.0
C40B C41B H41B 120.0
C41B C40B H40B 120.0
C41B C40B C39B 120.0
C39B C40B H40B 120.0
C40B C39B H39B 120.0
C38B C39B C40B 120.0
C38B C39B H39B 120.0
C37B C38B H38B 120.0
C39B C38B C37B 120.0
C39B C38B H38B 120.0
H36A C36 H36B 109.5
H36A C36 H36C 109.5
H36B C36 H36C 109.5
C30 C36 H36A 109.5
C30 C36 H36B 109.5
C30 C36 H36C 109.5
C31 C30 C36 127.1(8)
C31 C30 C35 120.0
C35 C30 C36 112.8(8)
C30 C31 H31 120.0
C30 C31 C32 120.0
C32 C31 H31 120.0
C31 C32 H32 120.0
C33 C32 C31 120.0
C33 C32 H32 120.0
C32 C33 H33 120.0
C34 C33 C32 120.0
C34 C33 H33 120.0
C33 C34 H34 120.0
C33 C34 C35 120.0
C35 C34 H34 120.0
C30 C35 H35 120.0
C34 C35 C30 120.0
C34 C35 H35 120.0

loop_
_geom_bond_atom_site_label_1
_geom_bond_atom_site_label_2
_geom_bond_distance
Ga1 P1 2.3574(8)
Ga1 P4 2.3403(9)
Ga1 N2 1.957(2)
Ga1 N1 1.954(2)
P1 P3 2.2363(11)
P1 P2 2.2336(12)
P4 P3 2.2383(11)
P4 P2 2.2378(11)
P3 P2 2.1520(13)
N2 C3 1.327(4)
N2 C18 1.445(4)
N1 C6 1.448(4)
N1 C1 1.337(4)
C5 H5A 0.9600
C5 H5B 0.9600
C5 H5C 0.9600
C5 C3 1.513(4)
C7 C8 1.404(4)
C7 C6 1.397(4)
C7 C12 1.520(5)
C8 H8 0.9300
C8 C9 1.380(5)
C6 C11 1.408(5)
C3 C2 1.402(4)
C9 H9 0.9300
C9 C10 1.380(5)
C19 C18 1.409(4)
C19 C24 1.525(5)
C19 C20 1.389(4)
C12 H12 0.9800
C12 C14 1.532(5)
C12 C13 1.532(4)
C1 C4 1.501(4)
C1 C2 1.403(4)
C18 C23 1.409(5)
C4 H4A 0.9600
C4 H4B 0.9600
C4 H4C 0.9600
C24 H24 0.9800
C24 C26 1.524(5)
C24 C25 1.515(5)
C15 H15 0.9800
C15 C11 1.518(5)
C15 C16 1.528(4)
C15 C17 1.528(5)
C10 H10 0.9300
C10 C11 1.400(4)
C2 H2 0.9300
C20 H20 0.9300
C20 C21 1.393(5)
C23 C27 1.509(5)
C23 C22 1.402(5)
C14 H14A 0.9600
C14 H14B 0.9600
C14 H14C 0.9600
C16 H16A 0.9600
C16 H16B 0.9600
C16 H16C 0.9600
C13 H13A 0.9600
C13 H13B 0.9600
C13 H13C 0.9600
C21 H21 0.9300
C21 C22 1.373(6)
C27 H27 0.9800
C27 C29 1.534(7)
C27 C28 1.537(6)
C17 H17A 0.9600
C17 H17B 0.9600
C17 H17C 0.9600
C22 H22 0.9300
C26 H26A 0.9600
C26 H26B 0.9600
C26 H26C 0.9600
C25 H25A 0.9600
C25 H25B 0.9600
C25 H25C 0.9600
C29 H29A 0.9600
C29 H29B 0.9600
C29 H29C 0.9600
C28 H28A 0.9600
C28 H28B 0.9600
C28 H28C 0.9600
C43A H43A 0.9600
C43A H43B 0.9600
C43A H43C 0.9600
C43A C37A 1.588(15)
C37A C38A 1.3900
C37A C42A 1.3900
C38A H38A 0.9300
C38A C39A 1.3900
C39A H39A 0.9300
C39A C40A 1.3900
C40A H40A 0.9300
C40A C41A 1.3900
C41A H41A 0.9300
C41A C42A 1.3900
C42A H42A 0.9300
C43B H43D 0.9600
C43B H43E 0.9600
C43B H43F 0.9600
C43B C37B 1.590(15)
C37B C42B 1.3900
C37B C38B 1.3900
C42B H42B 0.9300
C42B C41B 1.3900
C41B H41B 0.9300
C41B C40B 1.3900
C40B H40B 0.9300
C40B C39B 1.3900
C39B H39B 0.9300
C39B C38B 1.3900
C38B H38B 0.9300
C36 H36A 0.9600
C36 H36B 0.9600
C36 H36C 0.9600
C36 C30 1.559(12)
C30 C31 1.3900
C30 C35 1.3900
C31 H31 0.9300
C31 C32 1.3900
C32 H32 0.9300
C32 C33 1.3900
C33 H33 0.9300
C33 C34 1.3900
C34 H34 0.9300
C34 C35 1.3900
C35 H35 0.9300

loop_
_geom_torsion_atom_site_label_1
_geom_torsion_atom_site_label_2
_geom_torsion_atom_site_label_3
_geom_torsion_atom_site_label_4
_geom_torsion
Ga1 N2 C3 C5 174.9(2)
Ga1 N2 C3 C2 -4.2(4)
Ga1 N2 C18 C19 83.2(3)
Ga1 N2 C18 C23 -92.7(3)
Ga1 N1 C6 C7 -96.4(3)
Ga1 N1 C6 C11 79.5(3)
Ga1 N1 C1 C4 -174.5(2)
Ga1 N1 C1 C2 7.4(4)
N2 C3 C2 C1 -10.5(5)
N2 C18 C23 C27 -5.5(5)
N2 C18 C23 C22 176.1(3)
N1 C6 C11 C15 6.9(4)
N1 C6 C11 C10 -175.2(3)
N1 C1 C2 C3 8.7(5)
C5 C3 C2 C1 170.3(3)
C7 C8 C9 C10 0.0(5)
C7 C6 C11 C15 -177.3(3)
C7 C6 C11 C10 0.6(4)
C8 C7 C6 N1 174.9(3)
C8 C7 C6 C11 -1.0(4)
C8 C7 C12 C14 -64.5(4)
C8 C7 C12 C13 59.4(4)
C8 C9 C10 C11 -0.4(5)
C6 N1 C1 C4 11.0(4)
C6 N1 C1 C2 -167.1(3)
C6 C7 C8 C9 0.7(5)
C6 C7 C12 C14 114.1(3)
C6 C7 C12 C13 -121.9(3)
C3 N2 C18 C19 -94.1(3)
C3 N2 C18 C23 89.9(4)
C9 C10 C11 C6 0.2(5)
C9 C10 C11 C15 178.1(3)
C19 C18 C23 C27 178.6(3)
C19 C18 C23 C22 0.2(5)
C19 C20 C21 C22 0.2(5)
C12 C7 C8 C9 179.4(3)
C12 C7 C6 N1 -3.8(4)
C12 C7 C6 C11 -179.6(3)
C1 N1 C6 C7 78.3(4)
C1 N1 C6 C11 -105.7(3)
C18 N2 C3 C5 -8.0(4)
C18 N2 C3 C2 173.0(3)
C18 C19 C24 C26 -147.9(3)
C18 C19 C24 C25 87.4(4)
C18 C19 C20 C21 1.4(5)
C18 C23 C27 C29 124.7(4)
C18 C23 C27 C28 -112.8(4)
C18 C23 C22 C21 1.5(6)
C4 C1 C2 C3 -169.4(3)
C24 C19 C18 N2 4.1(4)
C24 C19 C18 C23 -180.0(3)
C24 C19 C20 C21 179.8(3)
C20 C19 C18 N2 -177.6(3)
C20 C19 C18 C23 -1.6(5)
C20 C19 C24 C26 33.8(4)
C20 C19 C24 C25 -91.0(4)
C20 C21 C22 C23 -1.7(6)
C16 C15 C11 C6 93.3(4)
C16 C15 C11 C10 -84.4(4)
C27 C23 C22 C21 -177.0(4)
C17 C15 C11 C6 -142.7(3)
C17 C15 C11 C10 39.5(4)
C22 C23 C27 C29 -56.9(5)
C22 C23 C27 C28 65.6(5)
C43A C37A C38A C39A 172(2)
C43A C37A C42A C41A -171(3)
C37A C38A C39A C40A 0.0
C38A C37A C42A C41A 0.0
C38A C39A C40A C41A 0.0
C39A C40A C41A C42A 0.0
C40A C41A C42A C37A 0.0
C42A C37A C38A C39A 0.0
C43B C37B C42B C41B 174(2)
C43B C37B C38B C39B -176.2(15)
C37B C42B C41B C40B 0.0
C42B C37B C38B C39B 0.0
C42B C41B C40B C39B 0.0
C41B C40B C39B C38B 0.0
C40B C39B C38B C37B 0.0
C38B C37B C42B C41B 0.0
C36 C30 C31 C32 175.5(10)
C36 C30 C35 C34 -176.1(9)
C30 C31 C32 C33 0.0
C31 C30 C35 C34 0.0
C31 C32 C33 C34 0.0
C32 C33 C34 C35 0.0
C33 C34 C35 C30 0.0
C35 C30 C31 C32 0.0

loop_
_exptl_oxdiff_crystal_face_indexfrac_h
_exptl_oxdiff_crystal_face_indexfrac_k
_exptl_oxdiff_crystal_face_indexfrac_l
_exptl_oxdiff_crystal_face_x
_exptl_oxdiff_crystal_face_y
_exptl_oxdiff_crystal_face_z
1.0000 -1.0000 0.0000 -0.0138 0.0927 0.0562
-1.0000 1.0000 -0.0000 0.0138 -0.0927 -0.0562
-0.0000 1.0000 1.0000 -0.0491 -0.0100 -0.1018
0.0001 1.0000 -1.0000 0.1039 -0.0260 -0.0381
-1.0000 -1.0000 -0.0000 -0.0410 -0.0567 0.0837
1.0000 1.0000 0.0000 0.0410 0.0567 -0.0837
-1.0001 0.0000 1.0000 -0.0901 -0.0666 -0.0181
-1.0000 0.0000 -1.0000 0.0629 -0.0827 0.0456
